data_9017651
loop_
_publ_author_name
'Guignard, J.'
'Crichton, W. A.'

_publ_section_title
;
 Synthesis and recovery of bulk Fe4O5 from magnetite, Fe3O4. A member of a self-
 similar series of structures for the lower mantle and transition zone
;
_journal_name_full 'Mineralogical Magazine'
_journal_page_first 361
_journal_page_last 371
_journal_volume 78
_journal_year 2014
_chemical_compound_source Synthetic
_chemical_formula_sum 'Fe4 O5'
_space_group_IT_number 63
_space_group_name_Hall '-C 2c 2'
_space_group_name_H-M_alt 'C m c m'
_symmetry_space_group_name_H-M 'C m c m'
_cell_angle_alpha 90
_cell_angle_beta 90
_cell_angle_gamma 90
_cell_length_a 2.8964
_cell_length_b 9.8225
_cell_length_c 12.5808
_cell_formula_units_Z 4
_cell_volume 357.922
_database_code_amcsd 0020436
_exptl_crystal_density_diffrn 5.630
_cod_data_source_file inputs/fixed/downloads/18/18558.cif
_cod_data_source_block 18558
_cod_database_code 9017651
_amcsd_formula_title Fe4O5

loop_
_space_group_symop_operation_xyz
x,y,z
1/2+x,1/2+y,z
x,-y,1/2+z
1/2+x,1/2-y,1/2+z
-x,y,1/2-z
1/2-x,1/2+y,1/2-z
-x,y,z
1/2-x,1/2+y,z
x,-y,-z
1/2+x,1/2-y,-z
x,y,1/2-z
1/2+x,1/2+y,1/2-z
-x,-y,1/2+z
1/2-x,1/2-y,1/2+z
-x,-y,-z
1/2-x,1/2-y,-z

loop_
_atom_site_label
_atom_site_fract_x
_atom_site_fract_y
_atom_site_fract_z
_atom_site_U_iso_or_equiv
Fe1 0.00000 0.00000 0.00000 0.01700
Fe2 0.00000 0.26570 0.11600 0.02400
Fe3 0.00000 0.50750 0.25000 0.03000
O1 0.00000 0.17640 0.25000 -0.02400
O2 0.00000 0.35400 0.53740 0.00300
O3 0.00000 0.08940 0.64230 -0.01400

loop_
_cod_related_entry_id
_cod_related_entry_database
_cod_related_entry_code
1 AMCSD 0020436
